data_2103178
loop_
_publ_author_name
'Marsh, Richard E.'
'Kapon, Moshe'
'Hu, Shengzhi'
'Herbstein, Frank H.'

_publ_section_title
;
 Some 60 new space-group corrections
;
_journal_issue 1
_journal_name_full 'Acta Crystallographica Section B'
_journal_page_first 62
_journal_page_last 77
_journal_paper_doi 10.1107/S0108768101017128
_journal_volume 58
_journal_year 2002
_chemical_formula_sum 'C11 H6 Cl5 N O'
_chemical_name_systematic ' O-Methyl-neopyrrolomycin '
_space_group_IT_number 20
_symmetry_cell_setting orthorhombic
_symmetry_space_group_name_Hall 'C 2c 2'
_symmetry_space_group_name_H-M 'C 2 2 21'
_cell_angle_alpha 90.00
_cell_angle_beta 90.00
_cell_angle_gamma 90.06
_cell_formula_units_Z 8
_cell_length_a 7.246
_cell_length_b 15.512
_cell_length_c 23.838
_cell_volume 2679.389
_cod_data_source_file bm0047.cif
_cod_data_source_block CSD_CIF_Table_17S
_cod_depositor_comments
;
 Adding the _cell_formula_units_Z data item after consulting the original
 publication.

 Antanas Vaitkus,
 2017-08-04

 Marking attached hydrogen atoms.

 Antanas Vaitkus,
 2017-03-27

The following automatic conversions were performed:
'_symmetry_cell_setting' value 'Orthorhombic' changed to 'orthorhombic'
according to '/home/saulius/struct/CIF-dictionaries/cif_core.dic'
dictionary named 'cif_core.dic' version 2.4.1 from 2010-06-29.

Automatic conversion script
Id: cif_fix_enum 1527 2010-12-29 10:47:43Z saulius 

The following automatic conversions were performed:

'_symmetry_cell_setting' value 'Orthorhombic' changed to
'orthorhombic' according to
/home/saulius/struct/CIF-dictionaries/cif_core.dic dictionary named
'cif_core.dic' version 2.4.1 from 2010-06-29.

Automatic conversion script
Id: cif_fix_values 1715 2011-07-08 13:25:40Z adriana 
;
_cod_original_sg_symbol_H-M 'C2221   '
_cod_original_formula_sum 'C11 H6 Cl5 N1 O1'
_cod_database_code 2103178

loop_
_symmetry_equiv_pos_as_xyz
x,y,z
x,-y,-z
-x,-y,1/2+z
-x,y,1/2-z
1/2+x,1/2+y,z
1/2+x,1/2-y,-z
1/2-x,1/2-y,1/2+z
1/2-x,1/2+y,1/2-z

loop_
_atom_site_label
_atom_site_fract_x
_atom_site_fract_y
_atom_site_fract_z
_atom_site_attached_hydrogens
Cl1 .18967 .55534 .67756 0
Cl2 .28211 .62799 .79602 0
Cl3 .29675 .82764 .81426 0
Cl4 .20274 .58655 .44433 0
Cl5 .46224 .64422 .55965 0
C1 .1720 .7194 .6440 0
C2 .2036 .6640 .6880 0
C3 .2477 .6968 .7411 0
C4 .2528 .7853 .7488 0
C5 .2254 .8423 .7045 1
C6 .1847 .8091 .6517 0
C7 .1725 .9494 .6104 3
C8 -.0616 .6895 .5704 1
C9 -.0591 .6541 .5164 1
C10 .1257 .6328 .5045 0
C11 .2319 .6540 .5494 0
O1 .1580 .8576 .6053 0
N1 .1175 .6885 .5903 0

loop_
_atom_type_symbol
C
Cl
O
N
